data_2204234
loop_
_publ_author_name
'Britton, Doyle'

_publ_section_title
;
 <i>m</i>-Cyanophenol
;
_journal_issue 9
_journal_name_full 'Acta Crystallographica Section E'
_journal_page_first o1513
_journal_page_last o1514
_journal_paper_doi 10.1107/S1600536804019257
_journal_volume 60
_journal_year 2004
_chemical_formula_iupac 'C7 H5 N O'
_chemical_formula_moiety 'C7 H5 N O'
_chemical_formula_sum 'C7 H5 N O'
_chemical_formula_weight 119.12
_chemical_name_systematic
;
m-Cyanophenol
;
_space_group_IT_number 2
_symmetry_cell_setting triclinic
_symmetry_space_group_name_Hall '-P 1'
_symmetry_space_group_name_H-M 'P -1'
_atom_sites_solution_hydrogens constr
_atom_sites_solution_primary direct
_atom_sites_solution_secondary difmap
_audit_creation_method 'SHELXTL plus manual additions'
_cell_angle_alpha 70.220(10)
_cell_angle_beta 74.280(10)
_cell_angle_gamma 65.700(10)
_cell_formula_units_Z 2
_cell_length_a 6.828(2)
_cell_length_b 7.197(3)
_cell_length_c 7.384(3)
_cell_measurement_reflns_used 2621
_cell_measurement_temperature 174(2)
_cell_measurement_theta_max 27.4
_cell_measurement_theta_min 2.4
_cell_volume 307.5(2)
_computing_cell_refinement 'SAINT (Bruker, 2002)'
_computing_data_collection 'SMART (Bruker, 2002)'
_computing_data_reduction SAINT
_computing_molecular_graphics SHELXTL
_computing_publication_material SHELXTL
_computing_structure_refinement SHELXTL
_computing_structure_solution 'SHELXTL (Sheldrick, 1997)'
_diffrn_ambient_temperature 174(2)
_diffrn_measured_fraction_theta_full 0.990
_diffrn_measured_fraction_theta_max 0.990
_diffrn_measurement_device_type 'Bruker SMART CCD area-detector'
_diffrn_measurement_method \w
_diffrn_radiation_monochromator graphite
_diffrn_radiation_source 'fine-focus sealed tube'
_diffrn_radiation_type MoK\a
_diffrn_radiation_wavelength 0.71073
_diffrn_reflns_av_R_equivalents 0.025
_diffrn_reflns_av_sigmaI/netI 0.028
_diffrn_reflns_limit_h_max 8
_diffrn_reflns_limit_h_min -8
_diffrn_reflns_limit_k_max 9
_diffrn_reflns_limit_k_min -9
_diffrn_reflns_limit_l_max 9
_diffrn_reflns_limit_l_min -9
_diffrn_reflns_number 3440
_diffrn_reflns_theta_full 27.0
_diffrn_reflns_theta_max 27.0
_diffrn_reflns_theta_min 3.0
_diffrn_standards_decay_% <1
_diffrn_standards_number 0
_exptl_absorpt_coefficient_mu 0.088
_exptl_absorpt_correction_type none
_exptl_crystal_colour colorless
_exptl_crystal_density_diffrn 1.286
_exptl_crystal_density_meas ?
_exptl_crystal_density_method .
_exptl_crystal_description 'elongated prism'
_exptl_crystal_F_000 124
_exptl_crystal_size_max 0.50
_exptl_crystal_size_mid 0.40
_exptl_crystal_size_min 0.35
_refine_diff_density_max 0.23
_refine_diff_density_min -0.14
_refine_ls_extinction_coef 0.12(2)
_refine_ls_extinction_expression Fc^*^=kFc[1+0.001xFc^2^\l^3^/sin(2\q)]^-1/4^
_refine_ls_extinction_method 'SHELXTL (Sheldrick, 1997)'
_refine_ls_goodness_of_fit_ref 1.12
_refine_ls_hydrogen_treatment mixed
_refine_ls_matrix_type full
_refine_ls_number_parameters 87
_refine_ls_number_reflns 1329
_refine_ls_number_restraints 0
_refine_ls_restrained_S_all 1.12
_refine_ls_R_factor_all 0.041
_refine_ls_R_factor_gt 0.036
_refine_ls_shift/su_max 0.010
_refine_ls_shift/su_mean 0.002
_refine_ls_structure_factor_coef Fsqd
_refine_ls_weighting_details 'calc w = 1/[\s^2^(Fo^2^)+(0.052P)^2^+0.044P] where P=(Fo^2^+2Fc^2^)/3'
_refine_ls_weighting_scheme calc
_refine_ls_wR_factor_gt 0.103
_refine_ls_wR_factor_ref 0.107
_reflns_number_gt 1172
_reflns_number_total 1329
_reflns_threshold_expression I>2\s(I)
_cod_data_source_file tk6181.cif
_cod_data_source_block I
_cod_database_code 2204234
_cod_database_fobs_code 2204234

loop_
_symmetry_equiv_pos_as_xyz
'x, y, z'
'-x, -y, -z'

loop_
_atom_site_label
_atom_site_fract_x
_atom_site_fract_y
_atom_site_fract_z
_atom_site_U_iso_or_equiv
_atom_site_adp_type
_atom_site_calc_flag
_atom_site_refinement_flags
_atom_site_occupancy
_atom_site_type_symbol
C1 0.28353(17) 0.53033(16) 0.27995(15) 0.0306(3) Uani d . 1 C
C2 0.28883(16) 0.40026(16) 0.46863(14) 0.0306(3) Uani d . 1 C
H2 0.3216 0.4366 0.5664 0.037 Uiso calc R 1 H
C3 0.24526(16) 0.21581(16) 0.51161(15) 0.0306(3) Uani d . 1 C
C4 0.19854(19) 0.15803(18) 0.37015(17) 0.0368(3) Uani d . 1 C
H4 0.1700 0.0313 0.4014 0.044 Uiso calc R 1 H
C5 0.1948(2) 0.28971(19) 0.18331(17) 0.0398(3) Uani d . 1 C
H5 0.1630 0.2529 0.0854 0.048 Uiso calc R 1 H
C6 0.23679(18) 0.47466(18) 0.13712(15) 0.0350(3) Uani d . 1 C
H6 0.2338 0.5634 0.0083 0.042 Uiso calc R 1 H
C7 0.24849(17) 0.08155(17) 0.70798(16) 0.0359(3) Uani d . 1 C
N8 0.25062(18) -0.02469(16) 0.86373(15) 0.0477(3) Uani d . 1 N
O9 0.32617(15) 0.71001(13) 0.24286(12) 0.0436(3) Uani d . 1 O
H9 0.306(3) 0.789(3) 0.114(3) 0.075(5) Uiso d . 1 H

loop_
_atom_site_aniso_label
_atom_site_aniso_U_11
_atom_site_aniso_U_22
_atom_site_aniso_U_33
_atom_site_aniso_U_12
_atom_site_aniso_U_13
_atom_site_aniso_U_23
C1 0.0331(5) 0.0268(5) 0.0268(5) -0.0093(4) -0.0059(4) -0.0015(4)
C2 0.0344(5) 0.0303(5) 0.0244(5) -0.0105(4) -0.0067(4) -0.0034(4)
C3 0.0283(5) 0.0273(5) 0.0273(5) -0.0065(4) -0.0026(4) -0.0018(4)
C4 0.0399(6) 0.0313(6) 0.0397(6) -0.0150(5) -0.0042(5) -0.0081(5)
C5 0.0456(7) 0.0437(7) 0.0350(6) -0.0158(5) -0.0098(5) -0.0132(5)
C6 0.0392(6) 0.0363(6) 0.0238(5) -0.0103(5) -0.0086(4) -0.0018(4)
C7 0.0358(6) 0.0281(5) 0.0340(6) -0.0092(4) -0.0014(4) -0.0017(5)
N8 0.0539(7) 0.0365(6) 0.0357(6) -0.0138(5) -0.0024(4) 0.0051(4)
O9 0.0679(6) 0.0332(5) 0.0323(5) -0.0264(4) -0.0136(4) 0.0037(3)

loop_
_atom_type_symbol
_atom_type_description
_atom_type_scat_dispersion_real
_atom_type_scat_dispersion_imag
_atom_type_scat_source
C C 0.0033 0.0016 'International Tables Vol C Tables 4.2.6.8 and 6.1.1.4'
H H 0.0000 0.0000 'International Tables Vol C Tables 4.2.6.8 and 6.1.1.4'
N N 0.0061 0.0033 'International Tables Vol C Tables 4.2.6.8 and 6.1.1.4'
O O 0.0106 0.0060 'International Tables Vol C Tables 4.2.6.8 and 6.1.1.4'

loop_
_geom_angle_atom_site_label_1
_geom_angle_atom_site_label_2
_geom_angle_atom_site_label_3
_geom_angle
O9 C1 C2 117.33(10)
O9 C1 C6 122.55(10)
C2 C1 C6 120.12(11)
C1 C2 C3 118.79(10)
C1 C2 H2 120.6
C3 C2 H2 120.6
C2 C3 C4 121.70(10)
C2 C3 C7 118.89(10)
C4 C3 C7 119.41(10)
C5 C4 C3 118.46(11)
C5 C4 H4 120.8
C3 C4 H4 120.8
C4 C5 C6 120.91(10)
C4 C5 H5 119.5
C6 C5 H5 119.5
C5 C6 C1 120.02(10)
C5 C6 H6 120.0
C1 C6 H6 120.0
N8 C7 C3 179.86(15)
C1 O9 H9 109.0(11)

loop_
_geom_bond_atom_site_label_1
_geom_bond_atom_site_label_2
_geom_bond_distance
C1 O9 1.3635(14)
C1 C2 1.3911(15)
C1 C6 1.3958(16)
C2 C3 1.3929(15)
C2 H2 0.9500
C3 C4 1.3962(16)
C3 C7 1.4451(15)
C4 C5 1.3843(17)
C4 H4 0.9500
C5 C6 1.3872(17)
C5 H5 0.9500
C6 H6 0.9500
C7 N8 1.1455(15)
O9 H9 0.94(2)

loop_
_cod_related_entry_id
_cod_related_entry_database
_cod_related_entry_code
1 ChemSpider 12821
